data_7154964
loop_
_publ_author_name
'Talipov, Marat R.'
'Hossain, Mohammad M.'
'Boddeda, Anitha'
'Thakur, Khushabu'
'Rathore, Rajendra'

_publ_section_title
;
 A search for blues brothers: X-ray crystallographic/spectroscopic
 characterization of the tetraarylbenzidine cation radical as a product of
 aging of solid magic blue.
;
_journal_issue 10
_journal_name_full 'Organic &amp; biomolecular chemistry'
_journal_page_first 2961
_journal_page_last 2968
_journal_paper_doi 10.1039/c6ob00140h
_journal_volume 14
_journal_year 2016
_chemical_formula_moiety 'C36 H22 Br6 N2'
_chemical_formula_sum 'C36 H22 Br6 N2'
_chemical_formula_weight 962.02
_chemical_name_systematic
;
 ? 
;
_space_group_crystal_system triclinic
_space_group_IT_number 2
_space_group_name_Hall '-P 1'
_space_group_name_H-M_alt 'P -1'
_symmetry_space_group_name_Hall '-P 1'
_symmetry_space_group_name_H-M 'P -1'
_atom_sites_solution_hydrogens geom
_atom_sites_solution_primary direct
_atom_sites_solution_secondary difmap
_audit_creation_date 2015-03-25
_audit_creation_method
;
Olex2 1.2
(compiled 2015.01.26 svn.r3150 for OlexSys, GUI svn.r4998)
;
_audit_update_record
;
2016-01-07 deposited with the CCDC.
2016-02-03 downloaded from the CCDC.
;
_cell_angle_alpha 107.983(2)
_cell_angle_beta 106.750(2)
_cell_angle_gamma 96.924(2)
_cell_formula_units_Z 2
_cell_length_a 10.1188(2)
_cell_length_b 13.8839(3)
_cell_length_c 16.4081(5)
_cell_measurement_reflns_used 19279
_cell_measurement_temperature 100.00(10)
_cell_measurement_theta_max 73.4720
_cell_measurement_theta_min 3.6740
_cell_volume 2043.20(10)
_computing_cell_refinement
;
CrysAlisPro, Agilent Technologies,
Version 1.171.37.35 (release 13-08-2014 CrysAlis171 .NET)
(compiled Aug 13 2014,18:06:01)
;
_computing_data_collection
;
CrysAlisPro, Agilent Technologies,
Version 1.171.37.35 (release 13-08-2014 CrysAlis171 .NET)
(compiled Aug 13 2014,18:06:01)
;
_computing_data_reduction
;
CrysAlisPro, Agilent Technologies,
Version 1.171.37.35 (release 13-08-2014 CrysAlis171 .NET)
(compiled Aug 13 2014,18:06:01)
;
_computing_molecular_graphics 'Olex2 (Dolomanov et al., 2009)'
_computing_publication_material 'Olex2 (Dolomanov et al., 2009)'
_computing_structure_refinement 'XL (Sheldrick, 2008)'
_computing_structure_solution 'XS (Sheldrick, 2008)'
_diffrn_ambient_environment N~2~
_diffrn_ambient_temperature 100.00(10)
_diffrn_detector 'CCD plate'
_diffrn_detector_area_resol_mean 10.3756
_diffrn_detector_type Atlas
_diffrn_measured_fraction_theta_full 0.996
_diffrn_measured_fraction_theta_max 0.987
_diffrn_measurement_details
;
  1 omega  -49.00   35.00   1.0000    1.0000
omega____ theta____ kappa____ phi______ frames
    -      -40.8362   37.0000   90.0000 84

  2 omega  -96.00   -2.00   1.0000    1.0000
omega____ theta____ kappa____ phi______ frames
    -      -40.8362  125.0000 -180.0000 94

  3 omega -122.00    5.00   1.0000    1.0000
omega____ theta____ kappa____ phi______ frames
    -      -40.8362  -19.0000  -90.0000 127

  4 omega   23.00   98.00   1.0000    1.0000
omega____ theta____ kappa____ phi______ frames
    -       40.8362 -125.0000  -30.0000 75

  5 omega   23.00   98.00   1.0000    1.0000
omega____ theta____ kappa____ phi______ frames
    -       40.8362 -125.0000 -150.0000 75

  6 omega   23.00   98.00   1.0000    1.0000
omega____ theta____ kappa____ phi______ frames
    -       40.8362 -125.0000  150.0000 75

  7 omega   23.00   98.00   1.0000    1.0000
omega____ theta____ kappa____ phi______ frames
    -       40.8362 -125.0000 -120.0000 75

  8 omega   74.00  178.00   1.0000    1.2950
omega____ theta____ kappa____ phi______ frames
    -      107.6628   77.0000  -30.0000 104

  9 omega   30.00   91.00   1.0000    1.2950
omega____ theta____ kappa____ phi______ frames
    -      107.6628  -30.0000   30.0000 61

 10 omega   30.00   91.00   1.0000    1.2950
omega____ theta____ kappa____ phi______ frames
    -      107.6628  -30.0000  150.0000 61

 11 omega   33.00  121.00   1.0000    1.2950
omega____ theta____ kappa____ phi______ frames
    -      107.6628 -125.0000   30.0000 88

 12 omega   94.00  178.00   1.0000    1.2950
omega____ theta____ kappa____ phi______ frames
    -      107.6628  125.0000 -120.0000 84

 13 omega   77.00  178.00   1.0000    1.2950
omega____ theta____ kappa____ phi______ frames
    -      107.6628   30.0000   60.0000 101

 14 omega   29.00  141.00   1.0000    1.2950
omega____ theta____ kappa____ phi______ frames
    -      107.6628  -77.0000 -120.0000 112

 15 omega   24.00  109.00   1.0000    1.2950
omega____ theta____ kappa____ phi______ frames
    -      107.6628  -94.0000 -180.0000 85

 16 omega   24.00  109.00   1.0000    1.2950
omega____ theta____ kappa____ phi______ frames
    -      107.6628  -94.0000   90.0000 85

 17 omega   24.00  109.00   1.0000    1.2950
omega____ theta____ kappa____ phi______ frames
    -      107.6628  -94.0000 -150.0000 85

 18 omega   33.00   98.00   1.0000    1.2950
omega____ theta____ kappa____ phi______ frames
    -      107.6628  -45.0000  -60.0000 65

 19 omega   77.00  178.00   1.0000    1.2950
omega____ theta____ kappa____ phi______ frames
    -      107.6628   61.0000  -60.0000 101

 20 omega   24.00  109.00   1.0000    1.2950
omega____ theta____ kappa____ phi______ frames
    -      107.6628  -94.0000   60.0000 85

 21 omega -115.00  -11.00   1.0000    1.0000
omega____ theta____ kappa____ phi______ frames
    -      -40.8362  -57.0000   30.0000 104

 22 omega  -49.00   35.00   1.0000    1.0000
omega____ theta____ kappa____ phi______ frames
    -      -40.8362   37.0000    0.0000 84

 23 omega -115.00  -11.00   1.0000    1.0000
omega____ theta____ kappa____ phi______ frames
    -      -40.8362  -57.0000  120.0000 104

 24 omega -120.00   -7.00   1.0000    1.0000
omega____ theta____ kappa____ phi______ frames
    -      -40.8362  -77.0000  120.0000 113

 25 omega -120.00   -7.00   1.0000    1.0000
omega____ theta____ kappa____ phi______ frames
    -      -40.8362  -77.0000  -30.0000 113

 26 omega -115.00  -11.00   1.0000    1.0000
omega____ theta____ kappa____ phi______ frames
    -      -40.8362  -57.0000 -150.0000 104

 27 omega   46.00  178.00   1.0000    1.2950
omega____ theta____ kappa____ phi______ frames
    -      107.6628   15.0000 -150.0000 132

 28 omega   77.00  178.00   1.0000    1.2950
omega____ theta____ kappa____ phi______ frames
    -      107.6628   61.0000 -180.0000 101

 29 omega   77.00  178.00   1.0000    1.2950
omega____ theta____ kappa____ phi______ frames
    -      107.6628   61.0000  -90.0000 101

 30 omega   77.00  178.00   1.0000    1.2950
omega____ theta____ kappa____ phi______ frames
    -      107.6628   61.0000   60.0000 101

 31 omega   77.00  178.00   1.0000    1.2950
omega____ theta____ kappa____ phi______ frames
    -      107.6628   61.0000 -150.0000 101

 32 omega   77.00  178.00   1.0000    1.2950
omega____ theta____ kappa____ phi______ frames
    -      107.6628   61.0000 -120.0000 101

 33 omega   77.00  178.00   1.0000    1.2950
omega____ theta____ kappa____ phi______ frames
    -      107.6628   61.0000  120.0000 101

 34 omega   77.00  178.00   1.0000    1.2950
omega____ theta____ kappa____ phi______ frames
    -      107.6628   61.0000   90.0000 101
;
_diffrn_measurement_device 'four-circle diffractometer'
_diffrn_measurement_device_type 'SuperNova, Dual, Cu at zero, Atlas'
_diffrn_measurement_method '\w scans'
_diffrn_orient_matrix_UB_11 0.0426323000
_diffrn_orient_matrix_UB_12 -0.0353343000
_diffrn_orient_matrix_UB_13 -0.0855789000
_diffrn_orient_matrix_UB_21 -0.1573029000
_diffrn_orient_matrix_UB_22 -0.0458311000
_diffrn_orient_matrix_UB_23 -0.0599932000
_diffrn_orient_matrix_UB_31 -0.0114045000
_diffrn_orient_matrix_UB_32 0.1049809000
_diffrn_orient_matrix_UB_33 -0.0116074000
_diffrn_radiation_monochromator mirror
_diffrn_radiation_probe x-ray
_diffrn_radiation_type CuK\a
_diffrn_radiation_wavelength 1.54184
_diffrn_reflns_av_R_equivalents 0.0378
_diffrn_reflns_av_unetI/netI 0.0219
_diffrn_reflns_limit_h_max 12
_diffrn_reflns_limit_h_min -12
_diffrn_reflns_limit_k_max 17
_diffrn_reflns_limit_k_min -14
_diffrn_reflns_limit_l_max 20
_diffrn_reflns_limit_l_min -20
_diffrn_reflns_number 38897
_diffrn_reflns_theta_full 72.00
_diffrn_reflns_theta_max 73.70
_diffrn_reflns_theta_min 3.02
_diffrn_source 'sealed X-ray tube'
_diffrn_source_type 'SuperNova (Cu) X-ray Source'
_exptl_absorpt_coefficient_mu 7.282
_exptl_absorpt_correction_T_max 0.665
_exptl_absorpt_correction_T_min 0.225
_exptl_absorpt_correction_type gaussian
_exptl_absorpt_process_details
;
CrysAlisPro, Agilent Technologies,
Version 1.171.37.35 (release 13-08-2014 CrysAlis171 .NET)
(compiled Aug 13 2014,18:06:01)
Numerical absorption correction based on gaussian integration over
            a multifaceted crystal model
Empirical absorption correction using spherical harmonics,
 implemented in SCALE3 ABSPACK scaling algorithm.
;
_exptl_crystal_colour colourless
_exptl_crystal_colour_primary colourless
_exptl_crystal_density_diffrn 1.564
_exptl_crystal_density_method 'not measured'
_exptl_crystal_description prism
_exptl_crystal_F_000 924
_exptl_crystal_size_max 0.3829
_exptl_crystal_size_mid 0.1448
_exptl_crystal_size_min 0.0709
_refine_diff_density_max 1.421
_refine_diff_density_min -1.099
_refine_diff_density_rms 0.080
_refine_ls_extinction_method none
_refine_ls_goodness_of_fit_ref 1.052
_refine_ls_hydrogen_treatment constr
_refine_ls_matrix_type full
_refine_ls_number_parameters 397
_refine_ls_number_reflns 8166
_refine_ls_number_restraints 0
_refine_ls_restrained_S_all 1.052
_refine_ls_R_factor_all 0.0371
_refine_ls_R_factor_gt 0.0334
_refine_ls_shift/su_max 0.002
_refine_ls_shift/su_mean 0.000
_refine_ls_structure_factor_coef Fsqd
_refine_ls_weighting_details 'calc w=1/[\s^2^(Fo^2^)+(0.0544P)^2^+1.2526P] where P=(Fo^2^+2Fc^2^)/3'
_refine_ls_weighting_scheme calc
_refine_ls_wR_factor_gt 0.0931
_refine_ls_wR_factor_ref 0.0955
_reflns_number_gt 7246
_reflns_number_total 8166
_reflns_threshold_expression >2sigma(I)
_cod_data_source_file c6ob00140h2.cif
_cod_data_source_block raj25j
_cod_depositor_comments 'Adding full bibliography for 7154963--7154965.cif.'
_cod_original_cell_volume 2043.19(9)
_cod_database_code 7154964
_audit_block_doi 10.5517/cc1kj52b
_chemical_oxdiff_formula 'C36 H22 Br6 N2'
_reflns_odcompleteness_completeness 100.00
_reflns_odcompleteness_iscentric 1
_reflns_odcompleteness_theta 66.97
_olex2_refinement_description
;
1. Fixed Uiso
 At 1.2 times of:
  All C(H) groups
2.a Aromatic/amide H refined with riding coordinates:
 C3(H3), C5(H5), C6(H6), C9(H9), C11(H11), C12(H12), C14(H14), C15(H15),
 C17(H17), C18(H18), C20(H20), C21(H21), C23(H23), C24(H24), C26(H26), C27(H27),
  C29(H29), C30(H30), C32(H32), C33(H33), C35(H35), C36(H36)
;
_olex2_date_sample_submission 2015-03-24
_olex2_submission_special_instructions 'No special instructions were received'

loop_
_space_group_symop_id
_space_group_symop_operation_xyz
1 'x, y, z'
2 '-x, -y, -z'

loop_
_atom_site_label
_atom_site_type_symbol
_atom_site_fract_x
_atom_site_fract_y
_atom_site_fract_z
_atom_site_U_iso_or_equiv
_atom_site_adp_type
_atom_site_occupancy
_atom_site_calc_flag
_atom_site_refinement_flags_posn
Br1 Br 0.88478(3) 0.56617(2) 0.374949(19) 0.03722(9) Uani 1 d .
Br2 Br 0.52886(3) 0.58394(2) 0.38836(2) 0.04082(9) Uani 1 d .
Br3 Br 1.23372(4) 1.19256(3) 0.60558(2) 0.04816(10) Uani 1 d .
Br4 Br 1.46976(4) 0.83512(3) 1.09055(2) 0.05182(10) Uani 1 d .
Br5 Br 0.04545(4) 0.15079(3) -0.09977(2) 0.05718(11) Uani 1 d .
Br6 Br 0.27212(4) -0.19585(3) 0.39539(3) 0.05612(11) Uani 1 d .
N1 N 1.1113(2) 0.82087(17) 0.71651(16) 0.0343(5) Uani 1 d .
N2 N 0.3798(2) 0.17803(17) 0.28366(15) 0.0319(5) Uani 1 d .
C1 C 0.8023(3) 0.5498(2) 0.52496(19) 0.0334(6) Uani 1 d .
C2 C 0.8896(3) 0.6105(2) 0.49819(18) 0.0329(6) Uani 1 d .
C3 C 0.9899(3) 0.7002(2) 0.56021(19) 0.0327(6) Uani 1 d .
H3 H 1.0459 0.7408 0.5397 0.039 Uiso 1 calc R
C4 C 1.0076(3) 0.7301(2) 0.65255(18) 0.0324(6) Uani 1 d .
C5 C 0.9247(3) 0.6693(2) 0.68162(19) 0.0351(6) Uani 1 d .
H5 H 0.9366 0.6886 0.7445 0.042 Uiso 1 calc R
C6 C 0.8245(3) 0.5801(2) 0.6176(2) 0.0351(6) Uani 1 d .
H6 H 0.7696 0.5388 0.6382 0.042 Uiso 1 calc R
C7 C 0.6924(3) 0.4548(2) 0.45990(18) 0.0320(6) Uani 1 d .
C8 C 0.5685(3) 0.4554(2) 0.39533(19) 0.0337(6) Uani 1 d .
C9 C 0.4665(3) 0.3656(2) 0.33681(19) 0.0326(6) Uani 1 d .
H9 H 0.3843 0.3692 0.2928 0.039 Uiso 1 calc R
C10 C 0.4855(3) 0.2702(2) 0.34301(18) 0.0303(5) Uani 1 d .
C11 C 0.6077(3) 0.2669(2) 0.40773(18) 0.0306(5) Uani 1 d .
H11 H 0.6227 0.2022 0.4123 0.037 Uiso 1 calc R
C12 C 0.7071(3) 0.3580(2) 0.46523(18) 0.0322(6) Uani 1 d .
H12 H 0.7885 0.3547 0.5101 0.039 Uiso 1 calc R
C13 C 1.1402(3) 0.9073(2) 0.68998(18) 0.0314(6) Uani 1 d .
C14 C 1.0293(3) 0.9459(2) 0.64935(19) 0.0356(6) Uani 1 d .
H14 H 0.9345 0.9142 0.6391 0.043 Uiso 1 calc R
C15 C 1.0560(3) 1.0304(2) 0.6236(2) 0.0372(6) Uani 1 d .
H15 H 0.9801 1.0573 0.5964 0.045 Uiso 1 calc R
C16 C 1.1952(3) 1.0753(2) 0.63798(19) 0.0354(6) Uani 1 d .
C17 C 1.3066(3) 1.0369(2) 0.67787(19) 0.0350(6) Uani 1 d .
H17 H 1.4014 1.0681 0.6875 0.042 Uiso 1 calc R
C18 C 1.2791(3) 0.9529(2) 0.70350(18) 0.0332(6) Uani 1 d .
H18 H 1.3552 0.9260 0.7305 0.040 Uiso 1 calc R
C19 C 1.1949(3) 0.8226(2) 0.80306(18) 0.0317(6) Uani 1 d .
C20 C 1.2453(3) 0.9171(2) 0.87793(19) 0.0356(6) Uani 1 d .
H20 H 1.2240 0.9792 0.8702 0.043 Uiso 1 calc R
C21 C 1.3261(3) 0.9199(2) 0.96299(19) 0.0367(6) Uani 1 d .
H21 H 1.3604 0.9838 1.0136 0.044 Uiso 1 calc R
C22 C 1.3565(3) 0.8297(2) 0.97386(19) 0.0380(6) Uani 1 d .
C23 C 1.3084(3) 0.7360(2) 0.9007(2) 0.0418(7) Uani 1 d .
H23 H 1.3299 0.6743 0.9091 0.050 Uiso 1 calc R
C24 C 1.2290(3) 0.7326(2) 0.8152(2) 0.0377(6) Uani 1 d .
H24 H 1.1978 0.6687 0.7646 0.045 Uiso 1 calc R
C25 C 0.3015(3) 0.1710(2) 0.19368(18) 0.0304(5) Uani 1 d .
C26 C 0.3709(3) 0.2010(2) 0.14082(19) 0.0365(6) Uani 1 d .
H26 H 0.4712 0.2246 0.1642 0.044 Uiso 1 calc R
C27 C 0.2954(3) 0.1970(2) 0.0540(2) 0.0417(7) Uani 1 d .
H27 H 0.3429 0.2193 0.0185 0.050 Uiso 1 calc R
C28 C 0.1494(3) 0.1597(2) 0.0200(2) 0.0389(6) Uani 1 d .
C29 C 0.0786(3) 0.1282(2) 0.0711(2) 0.0378(6) Uani 1 d .
H29 H -0.0213 0.1024 0.0466 0.045 Uiso 1 calc R
C30 C 0.1542(3) 0.1346(2) 0.15841(19) 0.0333(6) Uani 1 d .
H30 H 0.1059 0.1142 0.1943 0.040 Uiso 1 calc R
C31 C 0.3546(2) 0.0922(2) 0.31095(18) 0.0289(5) Uani 1 d .
C32 C 0.3657(3) 0.1066(2) 0.40092(18) 0.0330(6) Uani 1 d .
H32 H 0.3890 0.1750 0.4449 0.040 Uiso 1 calc R
C33 C 0.3425(3) 0.0208(2) 0.42638(19) 0.0366(6) Uani 1 d .
H33 H 0.3522 0.0305 0.4879 0.044 Uiso 1 calc R
C34 C 0.3052(3) -0.0786(2) 0.3615(2) 0.0371(6) Uani 1 d .
C35 C 0.2912(3) -0.0940(2) 0.2714(2) 0.0353(6) Uani 1 d .
H35 H 0.2641 -0.1625 0.2272 0.042 Uiso 1 calc R
C36 C 0.3170(3) -0.0091(2) 0.24646(19) 0.0329(6) Uani 1 d .
H36 H 0.3092 -0.0195 0.1851 0.039 Uiso 1 calc R

loop_
_atom_site_aniso_label
_atom_site_aniso_U_11
_atom_site_aniso_U_22
_atom_site_aniso_U_33
_atom_site_aniso_U_23
_atom_site_aniso_U_13
_atom_site_aniso_U_12
Br1 0.03343(15) 0.02914(15) 0.03253(15) -0.00040(11) 0.00250(11) 0.00081(11)
Br2 0.03061(15) 0.02235(15) 0.05532(19) 0.00778(13) 0.00329(13) 0.00063(11)
Br3 0.0545(2) 0.03353(17) 0.0527(2) 0.01765(15) 0.01348(16) 0.00372(15)
Br4 0.0549(2) 0.0634(2) 0.03067(16) 0.01264(15) 0.00860(14) 0.01739(17)
Br5 0.0556(2) 0.0556(2) 0.03827(18) 0.01574(16) -0.01014(15) 0.00244(17)
Br6 0.0670(2) 0.03758(19) 0.0494(2) 0.02153(16) -0.00055(17) -0.00396(16)
N1 0.0311(11) 0.0241(11) 0.0288(11) 0.0016(9) -0.0030(9) -0.0065(9)
N2 0.0300(11) 0.0238(11) 0.0264(10) 0.0034(9) -0.0020(9) -0.0049(9)
C1 0.0267(12) 0.0222(13) 0.0361(14) 0.0000(11) 0.0020(11) 0.0012(10)
C2 0.0260(12) 0.0241(13) 0.0333(13) 0.0001(11) 0.0011(10) 0.0007(10)
C3 0.0250(12) 0.0269(13) 0.0339(13) 0.0033(11) 0.0037(10) -0.0011(10)
C4 0.0252(12) 0.0216(12) 0.0316(13) -0.0029(10) -0.0003(10) -0.0028(10)
C5 0.0315(13) 0.0256(13) 0.0318(13) -0.0022(11) 0.0046(11) -0.0030(11)
C6 0.0287(12) 0.0242(13) 0.0385(14) 0.0018(11) 0.0051(11) -0.0021(11)
C7 0.0258(12) 0.0226(12) 0.0327(13) -0.0005(10) 0.0031(10) -0.0017(10)
C8 0.0296(13) 0.0240(13) 0.0379(14) 0.0049(11) 0.0062(11) 0.0024(11)
C9 0.0239(11) 0.0283(13) 0.0340(13) 0.0061(11) 0.0012(10) 0.0004(10)
C10 0.0242(12) 0.0223(12) 0.0299(12) -0.0001(10) 0.0023(10) -0.0036(10)
C11 0.0269(12) 0.0215(12) 0.0324(13) 0.0028(10) 0.0038(10) 0.0007(10)
C12 0.0247(12) 0.0265(13) 0.0323(13) 0.0016(11) 0.0023(10) 0.0014(10)
C13 0.0307(13) 0.0203(12) 0.0279(12) -0.0004(10) 0.0015(10) -0.0030(10)
C14 0.0258(12) 0.0298(14) 0.0360(14) 0.0034(11) 0.0017(11) -0.0024(11)
C15 0.0316(13) 0.0310(14) 0.0398(15) 0.0083(12) 0.0041(11) 0.0060(11)
C16 0.0390(14) 0.0236(13) 0.0326(13) 0.0024(11) 0.0071(11) 0.0014(11)
C17 0.0275(12) 0.0312(14) 0.0340(13) 0.0047(11) 0.0049(11) -0.0039(11)
C18 0.0261(12) 0.0273(13) 0.0304(13) 0.0002(10) 0.0005(10) -0.0002(10)
C19 0.0244(12) 0.0266(13) 0.0285(13) 0.0006(11) 0.0006(10) -0.0037(10)
C20 0.0341(13) 0.0253(13) 0.0340(14) 0.0012(11) 0.0065(11) -0.0023(11)
C21 0.0334(13) 0.0314(14) 0.0312(13) 0.0002(11) 0.0067(11) -0.0024(11)
C22 0.0324(13) 0.0450(17) 0.0291(13) 0.0086(12) 0.0074(11) 0.0029(12)
C23 0.0418(15) 0.0352(16) 0.0398(15) 0.0098(13) 0.0068(13) 0.0056(13)
C24 0.0323(13) 0.0286(14) 0.0369(14) 0.0035(12) 0.0018(11) -0.0006(11)
C25 0.0274(12) 0.0204(12) 0.0279(12) 0.0006(10) -0.0012(10) -0.0012(10)
C26 0.0288(13) 0.0341(15) 0.0341(14) 0.0071(12) 0.0026(11) -0.0036(11)
C27 0.0416(15) 0.0374(16) 0.0343(14) 0.0085(12) 0.0049(12) -0.0010(13)
C28 0.0384(15) 0.0297(14) 0.0326(14) 0.0063(11) -0.0033(11) 0.0019(12)
C29 0.0278(13) 0.0277(13) 0.0394(15) 0.0033(11) -0.0031(11) 0.0003(11)
C30 0.0277(12) 0.0236(13) 0.0352(13) 0.0027(11) 0.0024(11) 0.0001(10)
C31 0.0195(11) 0.0224(12) 0.0309(12) 0.0043(10) -0.0021(9) -0.0035(9)
C32 0.0252(12) 0.0297(14) 0.0306(13) 0.0027(11) 0.0021(10) -0.0018(10)
C33 0.0302(13) 0.0383(15) 0.0310(13) 0.0096(12) 0.0017(11) 0.0013(12)
C34 0.0300(13) 0.0297(14) 0.0409(15) 0.0135(12) -0.0006(11) -0.0014(11)
C35 0.0317(13) 0.0238(13) 0.0370(14) 0.0057(11) 0.0004(11) 0.0009(11)
C36 0.0268(12) 0.0260(13) 0.0322(13) 0.0035(11) 0.0002(10) 0.0005(10)

loop_
_atom_type_symbol
_atom_type_description
_atom_type_scat_dispersion_real
_atom_type_scat_dispersion_imag
_atom_type_scat_source
C C 0.0181 0.0091 'International Tables Vol C Tables 4.2.6.8 and 6.1.1.4'
H H 0.0000 0.0000 'International Tables Vol C Tables 4.2.6.8 and 6.1.1.4'
N N 0.0311 0.0180 'International Tables Vol C Tables 4.2.6.8 and 6.1.1.4'
Br Br -0.6763 1.2805 'International Tables Vol C Tables 4.2.6.8 and 6.1.1.4'

loop_
_exptl_crystal_face_index_h
_exptl_crystal_face_index_k
_exptl_crystal_face_index_l
_exptl_crystal_face_perp_dist
_exptl_oxdiff_crystal_face_indexfrac_h
_exptl_oxdiff_crystal_face_indexfrac_k
_exptl_oxdiff_crystal_face_indexfrac_l
_exptl_oxdiff_crystal_face_x
_exptl_oxdiff_crystal_face_y
_exptl_oxdiff_crystal_face_z
6 -2 -4 0.1837 6.0000 -2.0000 -4.0001 0.6688 -0.6122 -0.2320
-6 -4 5 0.1294 -6.0000 -4.0000 5.0001 -0.5424 0.8272 -0.4095
0 8 -8 0.0484 -0.0000 8.0000 -7.9999 0.4020 0.1133 0.9327
0 -8 8 0.0224 0.0000 -8.0000 7.9999 -0.4020 -0.1133 -0.9327
0 0 9 0.0312 0.0000 0.0000 9.0000 -0.7702 -0.5399 -0.1045
0 0 -9 0.0612 -0.0000 -0.0000 -9.0000 0.7702 0.5399 0.1045
6 2 -3 0.1691 6.0000 2.0000 -3.0001 0.4419 -0.8555 0.1764

loop_
_geom_angle_atom_site_label_1
_geom_angle_atom_site_label_2
_geom_angle_atom_site_label_3
_geom_angle
C4 N1 C13 119.3(2)
C19 N1 C4 120.7(2)
C19 N1 C13 119.7(2)
C10 N2 C25 119.0(2)
C31 N2 C10 121.5(2)
C31 N2 C25 119.5(2)
C2 C1 C7 123.3(3)
C6 C1 C2 117.0(2)
C6 C1 C7 119.7(3)
C1 C2 Br1 120.38(19)
C3 C2 Br1 117.2(2)
C3 C2 C1 122.2(3)
C2 C3 H3 120.2
C2 C3 C4 119.5(3)
C4 C3 H3 120.2
C3 C4 N1 119.8(3)
C3 C4 C5 119.5(2)
C5 C4 N1 120.6(2)
C4 C5 H5 120.2
C6 C5 C4 119.5(3)
C6 C5 H5 120.2
C1 C6 C5 122.2(3)
C1 C6 H6 118.9
C5 C6 H6 118.9
C8 C7 C1 124.2(3)
C8 C7 C12 116.1(2)
C12 C7 C1 119.6(2)
C7 C8 Br2 120.1(2)
C9 C8 Br2 117.0(2)
C9 C8 C7 122.9(3)
C8 C9 H9 120.3
C8 C9 C10 119.5(2)
C10 C9 H9 120.3
C9 C10 N2 119.5(2)
C9 C10 C11 119.1(2)
C11 C10 N2 121.3(2)
C10 C11 H11 120.1
C12 C11 C10 119.8(3)
C12 C11 H11 120.1
C7 C12 H12 118.8
C11 C12 C7 122.5(2)
C11 C12 H12 118.8
C14 C13 N1 119.9(2)
C14 C13 C18 119.6(3)
C18 C13 N1 120.5(3)
C13 C14 H14 119.8
C13 C14 C15 120.5(3)
C15 C14 H14 119.8
C14 C15 H15 120.4
C14 C15 C16 119.2(3)
C16 C15 H15 120.4
C15 C16 Br3 119.7(2)
C17 C16 Br3 119.5(2)
C17 C16 C15 120.8(3)
C16 C17 H17 120.2
C18 C17 C16 119.6(3)
C18 C17 H17 120.2
C13 C18 H18 119.8
C17 C18 C13 120.3(3)
C17 C18 H18 119.8
C20 C19 N1 119.5(3)
C24 C19 N1 121.3(2)
C24 C19 C20 119.2(3)
C19 C20 H20 120.0
C21 C20 C19 120.1(3)
C21 C20 H20 120.0
C20 C21 H21 120.1
C22 C21 C20 119.8(3)
C22 C21 H21 120.1
C21 C22 Br4 119.3(2)
C21 C22 C23 120.9(3)
C23 C22 Br4 119.8(2)
C22 C23 H23 120.1
C24 C23 C22 119.8(3)
C24 C23 H23 120.1
C19 C24 H24 119.9
C23 C24 C19 120.2(3)
C23 C24 H24 119.9
C26 C25 N2 120.3(2)
C26 C25 C30 119.5(3)
C30 C25 N2 120.2(3)
C25 C26 H26 119.6
C25 C26 C27 120.8(3)
C27 C26 H26 119.6
C26 C27 H27 120.6
C28 C27 C26 118.8(3)
C28 C27 H27 120.6
C27 C28 Br5 119.2(2)
C29 C28 Br5 119.5(2)
C29 C28 C27 121.3(3)
C28 C29 H29 120.2
C28 C29 C30 119.6(3)
C30 C29 H29 120.2
C25 C30 H30 120.0
C29 C30 C25 120.0(3)
C29 C30 H30 120.0
C32 C31 N2 121.2(2)
C32 C31 C36 119.3(3)
C36 C31 N2 119.5(2)
C31 C32 H32 119.9
C33 C32 C31 120.1(3)
C33 C32 H32 119.9
C32 C33 H33 120.2
C34 C33 C32 119.6(3)
C34 C33 H33 120.2
C33 C34 Br6 119.9(2)
C33 C34 C35 120.8(3)
C35 C34 Br6 119.2(2)
C34 C35 H35 120.2
C36 C35 C34 119.6(3)
C36 C35 H35 120.2
C31 C36 H36 119.7
C35 C36 C31 120.5(3)
C35 C36 H36 119.7

loop_
_geom_bond_atom_site_label_1
_geom_bond_atom_site_label_2
_geom_bond_distance
Br1 C2 1.907(3)
Br2 C8 1.906(3)
Br3 C16 1.894(3)
Br4 C22 1.900(3)
Br5 C28 1.900(3)
Br6 C34 1.899(3)
N1 C4 1.422(3)
N1 C13 1.423(4)
N1 C19 1.419(3)
N2 C10 1.425(3)
N2 C25 1.427(3)
N2 C31 1.417(4)
C1 C2 1.398(4)
C1 C6 1.387(4)
C1 C7 1.487(4)
C2 C3 1.391(3)
C3 H3 0.9500
C3 C4 1.392(4)
C4 C5 1.397(4)
C5 H5 0.9500
C5 C6 1.394(4)
C6 H6 0.9500
C7 C8 1.392(4)
C7 C12 1.395(4)
C8 C9 1.385(4)
C9 H9 0.9500
C9 C10 1.391(4)
C10 C11 1.395(4)
C11 H11 0.9500
C11 C12 1.382(4)
C12 H12 0.9500
C13 C14 1.387(4)
C13 C18 1.395(4)
C14 H14 0.9500
C14 C15 1.388(4)
C15 H15 0.9500
C15 C16 1.390(4)
C16 C17 1.385(4)
C17 H17 0.9500
C17 C18 1.380(4)
C18 H18 0.9500
C19 C20 1.405(4)
C19 C24 1.392(4)
C20 H20 0.9500
C20 C21 1.385(4)
C21 H21 0.9500
C21 C22 1.375(4)
C22 C23 1.385(4)
C23 H23 0.9500
C23 C24 1.384(4)
C24 H24 0.9500
C25 C26 1.386(4)
C25 C30 1.397(4)
C26 H26 0.9500
C26 C27 1.389(4)
C27 H27 0.9500
C27 C28 1.387(4)
C28 C29 1.380(5)
C29 H29 0.9500
C29 C30 1.385(4)
C30 H30 0.9500
C31 C32 1.396(4)
C31 C36 1.400(4)
C32 H32 0.9500
C32 C33 1.394(4)
C33 H33 0.9500
C33 C34 1.383(4)
C34 C35 1.389(4)
C35 H35 0.9500
C35 C36 1.382(4)
C36 H36 0.9500

loop_
_geom_torsion_atom_site_label_1
_geom_torsion_atom_site_label_2
_geom_torsion_atom_site_label_3
_geom_torsion_atom_site_label_4
_geom_torsion
Br1 C2 C3 C4 -173.6(2)
Br2 C8 C9 C10 -175.8(2)
Br3 C16 C17 C18 178.5(2)
Br4 C22 C23 C24 -178.3(2)
Br5 C28 C29 C30 180.0(2)
Br6 C34 C35 C36 -179.1(2)
N1 C4 C5 C6 -179.4(3)
N1 C13 C14 C15 179.7(3)
N1 C13 C18 C17 -179.8(2)
N1 C19 C20 C21 179.5(3)
N1 C19 C24 C23 -178.8(3)
N2 C10 C11 C12 -179.0(3)
N2 C25 C26 C27 -178.4(3)
N2 C25 C30 C29 179.8(2)
N2 C31 C32 C33 -179.0(2)
N2 C31 C36 C35 -179.7(2)
C1 C2 C3 C4 1.6(4)
C1 C7 C8 Br2 -1.6(4)
C1 C7 C8 C9 -178.6(3)
C1 C7 C12 C11 179.0(3)
C2 C1 C6 C5 2.6(4)
C2 C1 C7 C8 -69.1(4)
C2 C1 C7 C12 114.6(3)
C2 C3 C4 N1 179.1(2)
C2 C3 C4 C5 0.3(4)
C3 C4 C5 C6 -0.7(4)
C4 N1 C13 C14 50.3(4)
C4 N1 C13 C18 -129.0(3)
C4 N1 C19 C20 -150.7(3)
C4 N1 C19 C24 29.8(4)
C4 C5 C6 C1 -0.9(4)
C6 C1 C2 Br1 172.0(2)
C6 C1 C2 C3 -3.0(4)
C6 C1 C7 C8 112.7(3)
C6 C1 C7 C12 -63.6(4)
C7 C1 C2 Br1 -6.2(4)
C7 C1 C2 C3 178.8(3)
C7 C1 C6 C5 -179.1(3)
C7 C8 C9 C10 1.4(4)
C8 C7 C12 C11 2.4(4)
C8 C9 C10 N2 179.2(3)
C8 C9 C10 C11 -0.5(4)
C9 C10 C11 C12 0.7(4)
C10 N2 C25 C26 45.5(4)
C10 N2 C25 C30 -134.1(3)
C10 N2 C31 C32 35.7(4)
C10 N2 C31 C36 -144.7(3)
C10 C11 C12 C7 -1.8(4)
C12 C7 C8 Br2 174.8(2)
C12 C7 C8 C9 -2.2(4)
C13 N1 C4 C3 34.0(4)
C13 N1 C4 C5 -147.2(3)
C13 N1 C19 C20 35.0(4)
C13 N1 C19 C24 -144.4(3)
C13 C14 C15 C16 0.8(4)
C14 C13 C18 C17 0.9(4)
C14 C15 C16 Br3 -178.7(2)
C14 C15 C16 C17 -0.3(4)
C15 C16 C17 C18 0.1(4)
C16 C17 C18 C13 -0.4(4)
C18 C13 C14 C15 -1.1(4)
C19 N1 C4 C3 -140.2(3)
C19 N1 C4 C5 38.5(4)
C19 N1 C13 C14 -135.4(3)
C19 N1 C13 C18 45.4(4)
C19 C20 C21 C22 -0.1(4)
C20 C19 C24 C23 1.8(4)
C20 C21 C22 Br4 179.1(2)
C20 C21 C22 C23 0.6(5)
C21 C22 C23 C24 0.2(5)
C22 C23 C24 C19 -1.4(5)
C24 C19 C20 C21 -1.1(4)
C25 N2 C10 C9 33.0(4)
C25 N2 C10 C11 -147.3(3)
C25 N2 C31 C32 -146.7(3)
C25 N2 C31 C36 32.9(4)
C25 C26 C27 C28 -1.7(5)
C26 C25 C30 C29 0.2(4)
C26 C27 C28 Br5 -178.6(2)
C26 C27 C28 C29 0.9(5)
C27 C28 C29 C30 0.5(4)
C28 C29 C30 C25 -1.0(4)
C30 C25 C26 C27 1.2(4)
C31 N2 C10 C9 -149.3(3)
C31 N2 C10 C11 30.4(4)
C31 N2 C25 C26 -132.3(3)
C31 N2 C25 C30 48.2(4)
C31 C32 C33 C34 -1.5(4)
C32 C31 C36 C35 0.0(4)
C32 C33 C34 Br6 -179.6(2)
C32 C33 C34 C35 0.3(4)
C33 C34 C35 C36 1.0(4)
C34 C35 C36 C31 -1.2(4)
C36 C31 C32 C33 1.4(4)

loop_
_smtbx_masks_void_nr
_smtbx_masks_void_average_x
_smtbx_masks_void_average_y
_smtbx_masks_void_average_z
_smtbx_masks_void_volume
_smtbx_masks_void_count_electrons
1 -0.706 0.500 0.000 532.0 154.8
